data_1574909
loop_
_publ_author_name
'Peter, Blessing D.'
'Yi, Qiuhao'
'Luo, Zhixun'

_publ_section_title
;
 Studying how small silver clusters grow and their optical properties.
;
_journal_issue 34
_journal_name_full Nanoscale
_journal_page_first 19821
_journal_page_last 19827
_journal_paper_doi 10.1039/d5nr01269d
_journal_volume 17
_journal_year 2025
_chemical_formula_moiety 'C68 H56 Ag N4 P4, C H2 Cl2, C O3, 0.5[], 1[]'
_chemical_formula_sum 'C70 H58 Ag Cl2 N4 O3 P4'
_chemical_formula_weight 1305.85
_space_group_crystal_system triclinic
_space_group_IT_number 2
_space_group_name_Hall '-P 1'
_space_group_name_H-M_alt 'P -1'
_atom_sites_solution_hydrogens geom
_atom_sites_solution_primary dual
_audit_creation_date 2023-12-05
_audit_creation_method
;
Olex2 1.5
(compiled 2023.08.24 svn.re1ec1418 for OlexSys, GUI svn.r6817)
;
_audit_update_record
;
2024-12-26 deposited with the CCDC.	2025-06-19 downloaded from the CCDC.
;
_cell_angle_alpha 90.997(4)
_cell_angle_beta 91.482(4)
_cell_angle_gamma 96.769(4)
_cell_formula_units_Z 2
_cell_length_a 11.9418(6)
_cell_length_b 13.8033(7)
_cell_length_c 19.6503(9)
_cell_measurement_reflns_used 9849
_cell_measurement_temperature 170.00(10)
_cell_measurement_theta_max 26.7640
_cell_measurement_theta_min 1.4730
_cell_volume 3214.7(3)
_computing_cell_refinement 'CrysAlisPro 1.171.39.45i (Rigaku OD, 2018)'
_computing_data_collection 'CrysAlisPro 1.171.39.45i (Rigaku OD, 2018)'
_computing_data_reduction 'CrysAlisPro 1.171.39.45i (Rigaku OD, 2018)'
_computing_molecular_graphics 'Olex2 1.5 (Dolomanov et al., 2009)'
_computing_publication_material 'Olex2 1.5 (Dolomanov et al., 2009)'
_computing_structure_refinement 'SHELXL 2018/3 (Sheldrick, 2015)'
_computing_structure_solution 'SHELXT 2018/2 (Sheldrick, 2018)'
_diffrn_ambient_environment N~2~
_diffrn_ambient_temperature 170.00(10)
_diffrn_detector 'CCD plate'
_diffrn_measured_fraction_theta_full 0.997
_diffrn_measured_fraction_theta_max 0.831
_diffrn_measurement_details
;
List of Runs (angles in degrees, time in seconds):

  # Type    Start    End  Width  t~exp~   \w     \q     \k     \f   Frames
#--------------------------------------------------------------------------
  1  \w    -53.00 -26.00   0.50    5.00    --    5.00  45.00 162.70   54
  2  \w     62.00  88.00   0.50    5.00    --    5.00  45.00 162.70   52
  3  \w     24.00  69.00   0.50    5.00    --  -10.80  45.00 -18.72   90
  4  \w     46.00  78.00   0.50    5.00    --  -10.80  45.00 120.00   64
  5  \w    -84.00 -44.00   0.50    5.00    --  -10.80  45.00  60.00   80
  6  \w    -17.00  75.00   0.50    5.00    --  -10.80  45.00  60.00  184
  7  \w   -100.00  28.00   0.50    5.00    --  -10.80  45.00 120.00  256
  8  \w     44.00  78.00   0.50    5.00    --  -10.80  45.00 179.95   68
  9  \w   -100.00  32.00   0.50    5.00    --  -10.80  45.00 179.95  264
;
_diffrn_measurement_device 'four-circle diffractometer'
_diffrn_measurement_device_type 'XtaLAB AFC10 (RCD3): fixed-chi single'
_diffrn_measurement_method '\w scans'
_diffrn_orient_matrix_type 'CrysAlisPro convention (1999,Acta A55,543-557)'
_diffrn_orient_matrix_UB_11 0.0308257000
_diffrn_orient_matrix_UB_12 -0.0160936000
_diffrn_orient_matrix_UB_13 -0.0275389000
_diffrn_orient_matrix_UB_21 0.0359509000
_diffrn_orient_matrix_UB_22 -0.0211763000
_diffrn_orient_matrix_UB_23 0.0232798000
_diffrn_orient_matrix_UB_31 -0.0365756000
_diffrn_orient_matrix_UB_32 -0.0443997000
_diffrn_orient_matrix_UB_33 -0.0019885000
_diffrn_radiation_monochromator mirror
_diffrn_radiation_probe x-ray
_diffrn_radiation_type 'Mo K\a'
_diffrn_radiation_wavelength 0.71073
_diffrn_reflns_av_R_equivalents 0.1203
_diffrn_reflns_av_unetI/netI 0.1346
_diffrn_reflns_Laue_measured_fraction_full 0.997
_diffrn_reflns_Laue_measured_fraction_max 0.831
_diffrn_reflns_limit_h_max 16
_diffrn_reflns_limit_h_min -16
_diffrn_reflns_limit_k_max 18
_diffrn_reflns_limit_k_min -19
_diffrn_reflns_limit_l_max 28
_diffrn_reflns_limit_l_min -24
_diffrn_reflns_number 51543
_diffrn_reflns_point_group_measured_fraction_full 0.997
_diffrn_reflns_point_group_measured_fraction_max 0.831
_diffrn_reflns_theta_full 25.242
_diffrn_reflns_theta_max 31.160
_diffrn_reflns_theta_min 1.486
_diffrn_source 'Rotating-anode X-ray tube'
_diffrn_source_type 'Rigaku (Mo) X-ray Source'
_exptl_absorpt_coefficient_mu 0.546
_exptl_absorpt_correction_T_max 1.00000
_exptl_absorpt_correction_T_min 0.77679
_exptl_absorpt_correction_type multi-scan
_exptl_absorpt_process_details
;
CrysAlisPro 1.171.39.45i (Rigaku Oxford Diffraction, 2018)
Empirical absorption correction using spherical harmonics,
 implemented in SCALE3 ABSPACK scaling algorithm.
;
_exptl_crystal_colour black
_exptl_crystal_colour_primary black
_exptl_crystal_density_diffrn 1.349
_exptl_crystal_description plate
_exptl_crystal_F_000 1342
_exptl_crystal_size_max 0.1
_exptl_crystal_size_mid 0.1
_exptl_crystal_size_min 0.1
_refine_diff_density_max 3.239
_refine_diff_density_min -1.190
_refine_diff_density_rms 0.238
_refine_ls_extinction_method none
_refine_ls_goodness_of_fit_ref 1.048
_refine_ls_hydrogen_treatment constr
_refine_ls_matrix_type full
_refine_ls_number_parameters 757
_refine_ls_number_reflns 17264
_refine_ls_number_restraints 19
_refine_ls_restrained_S_all 1.051
_refine_ls_R_factor_all 0.1735
_refine_ls_R_factor_gt 0.1139
_refine_ls_shift/su_max 0.001
_refine_ls_shift/su_mean 0.000
_refine_ls_structure_factor_coef Fsqd
_refine_ls_weighting_details 'w=1/[\s^2^(Fo^2^)+(0.1720P)^2^+12.7323P] where P=(Fo^2^+2Fc^2^)/3'
_refine_ls_weighting_scheme calc
_refine_ls_wR_factor_gt 0.2995
_refine_ls_wR_factor_ref 0.3364
_reflns_Friedel_coverage 0.000
_reflns_number_gt 10287
_reflns_number_total 17264
_reflns_threshold_expression 'I > 2\s(I)'
_cod_data_source_file d5nr01269d2.cif
_cod_data_source_block mx11325_sq
_cod_depositor_comments 'Adding full bibliography for 1574898--1574913.cif.'
_cod_database_code 1574909
_shelx_shelxl_version_number 2018/3
_chemical_oxdiff_formula CHAgClNOP
_shelx_space_group_comment
;
The symmetry employed for this shelxl refinement is uniquely defined
by the following loop, which should always be used as a source of
symmetry information in preference to the above space-group names.
They are only intended as comments.
;
_olex2_refinement_description
;
1. Fixed Uiso
 At 1.2 times of:
  All C(H) groups, All C(H,H) groups
2. Restrained distances
 C17-C12 = C17-C16 = C16-C15 = C15-C14 = C14-C13 = C13-C12
 1.39 with sigma of 0.01
 H11-H58
 2.1 with sigma of 0.01
3. Uiso/Uaniso restraints and constraints
Uanis(N4) \\sim Ueq: with sigma of 0.01 and sigma for terminal atoms of 0.02
Uanis(C70) \\sim Ueq: with sigma of 0.01 and sigma for terminal atoms of 0.02
4.a Secondary CH2 refined with riding coordinates:
 C70(H70A,H70B)
4.b Aromatic/amide H refined with riding coordinates:
 C2(H2), C3(H3), C4(H4), C5(H5), C7(H7), C8(H8), C9(H9), C10(H10), C11(H11),
 C13(H13), C14(H14), C15(H15), C16(H16), C17(H17), C19(H19), C20(H20), C21(H21),
  C22(H22), C23(H23), C25(H25), C26(H26), C27(H27), C28(H28), C29(H29),
 C31(H31), C32(H32), C33(H33), C34(H34), C36(H36), C37(H37), C38(H38), C39(H39),
  C41(H41), C42(H42), C43(H43), C44(H44), C45(H45), C47(H47), C48(H48),
 C49(H49), C50(H50), C51(H51), C53(H53), C54(H54), C55(H55), C56(H56), C58(H58),
  C59(H59), C60(H60), C61(H61), C62(H62), C64(H64), C65(H65), C66(H66),
 C67(H67), C68(H68)
;
_platon_squeeze_void_probe_radius 1.20
_olex2_submission_special_instructions 'No special instructions were received'
_oxdiff_exptl_absorpt_empirical_details
;
Empirical correction (ABSPACK) includes:
- Absorption correction using spherical harmonics
- Frame scaling
;
_oxdiff_exptl_absorpt_empirical_full_max 2.806
_oxdiff_exptl_absorpt_empirical_full_min 0.451

loop_
_space_group_symop_operation_xyz
'x, y, z'
'-x, -y, -z'

loop_
_atom_site_label
_atom_site_type_symbol
_atom_site_fract_x
_atom_site_fract_y
_atom_site_fract_z
_atom_site_U_iso_or_equiv
_atom_site_adp_type
_atom_site_occupancy
_atom_site_site_symmetry_order
_atom_site_calc_flag
_atom_site_refinement_flags_posn
_atom_site_refinement_flags_adp
_atom_site_refinement_flags_occupancy
_atom_site_disorder_assembly
_atom_site_disorder_group
Ag1 Ag 0.50786(4) 0.24032(4) 0.25327(3) 0.03070(17) Uani 1 1 d . . . . .
P1 P 0.66930(15) 0.38232(13) 0.26748(10) 0.0347(4) Uani 1 1 d . . . . .
P2 P 0.58755(15) 0.07730(13) 0.27508(10) 0.0332(4) Uani 1 1 d . . . . .
P3 P 0.41806(16) 0.24054(14) 0.13332(10) 0.0364(4) Uani 1 1 d . . . . .
P4 P 0.35942(15) 0.26214(14) 0.34415(10) 0.0341(4) Uani 1 1 d . . . . .
N1 N 0.8081(7) 0.2631(6) 0.2167(5) 0.061(2) Uani 1 1 d . . . . .
N2 N 0.3949(6) -0.0015(6) 0.3289(4) 0.0529(18) Uani 1 1 d . . . . .
N3 N 0.4875(9) 0.1639(7) 0.0086(5) 0.076(3) Uani 1 1 d . . . . .
N4 N 0.3832(8) 0.3311(5) 0.4827(4) 0.063(2) Uani 1 1 d . U . . .
C1 C 0.7922(6) 0.3576(6) 0.2194(4) 0.0407(17) Uani 1 1 d . . . . .
C2 C 0.8631(9) 0.4291(8) 0.1881(7) 0.082(4) Uani 1 1 d . . . . .
H2 H 0.846510 0.494772 0.187589 0.098 Uiso 1 1 calc R U . . .
C3 C 0.9601(13) 0.4026(12) 0.1570(9) 0.120(6) Uani 1 1 d . . . . .
H3 H 1.014516 0.450494 0.139075 0.144 Uiso 1 1 calc R U . . .
C4 C 0.9738(14) 0.3039(13) 0.1534(8) 0.114(6) Uani 1 1 d . . . . .
H4 H 1.034534 0.282332 0.129289 0.137 Uiso 1 1 calc R U . . .
C5 C 0.9017(12) 0.2413(9) 0.1836(7) 0.084(4) Uani 1 1 d . . . . .
H5 H 0.915501 0.174898 0.182489 0.101 Uiso 1 1 calc R U . . .
C6 C 0.7313(6) 0.4073(5) 0.3533(4) 0.0380(16) Uani 1 1 d . . . . .
C7 C 0.8467(8) 0.4119(9) 0.3681(5) 0.066(3) Uani 1 1 d . . . . .
H7 H 0.897482 0.404525 0.332508 0.079 Uiso 1 1 calc R U . . .
C8 C 0.8872(10) 0.4269(11) 0.4339(6) 0.087(4) Uani 1 1 d . . . . .
H8 H 0.965714 0.428488 0.443845 0.104 Uiso 1 1 calc R U . . .
C9 C 0.8145(10) 0.4395(8) 0.4853(5) 0.070(3) Uani 1 1 d . . . . .
H9 H 0.843050 0.454318 0.530365 0.084 Uiso 1 1 calc R U . . .
C10 C 0.7019(9) 0.4309(7) 0.4718(5) 0.058(2) Uani 1 1 d . . . . .
H10 H 0.651157 0.436655 0.507739 0.069 Uiso 1 1 calc R U . . .
C11 C 0.6623(7) 0.4143(6) 0.4082(4) 0.0479(19) Uani 1 1 d . . . . .
H11 H 0.582905 0.406948 0.400199 0.057 Uiso 1 1 calc DR U . . .
C12 C 0.6466(6) 0.5030(5) 0.2391(4) 0.0386(16) Uani 1 1 d D . . . .
C13 C 0.6860(11) 0.5880(5) 0.2728(5) 0.069(3) Uani 1 1 d D . . . .
H13 H 0.724279 0.584941 0.315558 0.083 Uiso 1 1 calc R U . . .
C14 C 0.6720(13) 0.6780(7) 0.2470(6) 0.093(4) Uani 1 1 d D . . . .
H14 H 0.703713 0.735627 0.270875 0.112 Uiso 1 1 calc R U . . .
C15 C 0.6126(9) 0.6846(7) 0.1870(5) 0.067(3) Uani 1 1 d D . . . .
H15 H 0.603492 0.745977 0.167798 0.081 Uiso 1 1 calc R U . . .
C16 C 0.5668(9) 0.5988(7) 0.1560(6) 0.075(3) Uani 1 1 d D . . . .
H16 H 0.520813 0.601638 0.116063 0.090 Uiso 1 1 calc R U . . .
C17 C 0.5845(8) 0.5090(7) 0.1801(5) 0.063(3) Uani 1 1 d D . . . .
H17 H 0.553934 0.451266 0.155899 0.076 Uiso 1 1 calc R U . . .
C18 C 0.6676(6) 0.0729(6) 0.3553(4) 0.0385(16) Uani 1 1 d . . . . .
C19 C 0.7433(7) 0.1517(6) 0.3721(4) 0.0472(19) Uani 1 1 d . . . . .
H19 H 0.754914 0.204671 0.341886 0.057 Uiso 1 1 calc R U . . .
C20 C 0.8035(8) 0.1546(8) 0.4334(5) 0.061(2) Uani 1 1 d . . . . .
H20 H 0.855042 0.210367 0.445412 0.073 Uiso 1 1 calc R U . . .
C21 C 0.7897(7) 0.0789(8) 0.4764(5) 0.058(2) Uani 1 1 d . . . . .
H21 H 0.834057 0.080472 0.517382 0.069 Uiso 1 1 calc R U . . .
C22 C 0.7121(8) 0.0002(8) 0.4610(5) 0.062(3) Uani 1 1 d . . . . .
H22 H 0.699908 -0.051751 0.492087 0.075 Uiso 1 1 calc R U . . .
C23 C 0.6510(8) -0.0033(7) 0.3997(5) 0.056(2) Uani 1 1 d . . . . .
H23 H 0.597884 -0.058370 0.388304 0.067 Uiso 1 1 calc R U . . .
C24 C 0.6770(6) 0.0244(5) 0.2133(4) 0.0354(15) Uani 1 1 d . . . . .
C25 C 0.7592(7) -0.0347(6) 0.2324(5) 0.0453(18) Uani 1 1 d . . . . .
H25 H 0.772870 -0.046910 0.279120 0.054 Uiso 1 1 calc R U . . .
C26 C 0.8212(7) -0.0757(7) 0.1824(5) 0.058(2) Uani 1 1 d . . . . .
H26 H 0.875751 -0.117339 0.195224 0.069 Uiso 1 1 calc R U . . .
C27 C 0.8038(8) -0.0564(7) 0.1149(5) 0.057(2) Uani 1 1 d . . . . .
H27 H 0.845708 -0.085037 0.081157 0.068 Uiso 1 1 calc R U . . .
C28 C 0.7262(9) 0.0041(7) 0.0963(5) 0.057(2) Uani 1 1 d . . . . .
H28 H 0.716411 0.019417 0.049772 0.069 Uiso 1 1 calc R U . . .
C29 C 0.6613(8) 0.0436(6) 0.1451(5) 0.050(2) Uani 1 1 d . . . . .
H29 H 0.605857 0.083871 0.131504 0.060 Uiso 1 1 calc R U . . .
C30 C 0.4721(6) -0.0222(5) 0.2842(4) 0.0353(15) Uani 1 1 d . . . . .
C31 C 0.4601(7) -0.1084(5) 0.2458(4) 0.0432(18) Uani 1 1 d . . . . .
H31 H 0.515910 -0.121231 0.214393 0.052 Uiso 1 1 calc R U . . .
C32 C 0.3662(7) -0.1752(6) 0.2538(5) 0.051(2) Uani 1 1 d . . . . .
H32 H 0.356996 -0.235013 0.228519 0.061 Uiso 1 1 calc R U . . .
C33 C 0.2868(7) -0.1538(7) 0.2985(5) 0.056(2) Uani 1 1 d . . . . .
H33 H 0.220698 -0.198074 0.304282 0.067 Uiso 1 1 calc R U . . .
C34 C 0.3039(8) -0.0665(8) 0.3353(5) 0.058(2) Uani 1 1 d . . . . .
H34 H 0.248384 -0.052266 0.366581 0.069 Uiso 1 1 calc R U . . .
C35 C 0.5144(7) 0.2240(6) 0.0653(4) 0.0390(16) Uani 1 1 d . . . . .
C36 C 0.6225(7) 0.2749(7) 0.0735(5) 0.050(2) Uani 1 1 d . . . . .
H36 H 0.641885 0.316075 0.112331 0.060 Uiso 1 1 calc R U . . .
C37 C 0.6999(9) 0.2642(8) 0.0245(7) 0.071(3) Uani 1 1 d . . . . .
H37 H 0.773938 0.297341 0.030280 0.085 Uiso 1 1 calc R U . . .
C38 C 0.6739(10) 0.2078(9) -0.0318(7) 0.074(3) Uani 1 1 d . . . . .
H38 H 0.727196 0.199502 -0.065830 0.088 Uiso 1 1 calc R U . . .
C39 C 0.5622(9) 0.1624(8) -0.0364(6) 0.067(3) Uani 1 1 d . . . . .
H39 H 0.540179 0.126834 -0.077343 0.081 Uiso 1 1 calc R U . . .
C40 C 0.3006(6) 0.1456(6) 0.1152(4) 0.0363(15) Uani 1 1 d . . . . .
C41 C 0.3113(8) 0.0565(6) 0.1418(4) 0.0470(19) Uani 1 1 d . . . . .
H41 H 0.377722 0.045460 0.166700 0.056 Uiso 1 1 calc R U . . .
C42 C 0.2227(10) -0.0178(7) 0.1318(5) 0.062(2) Uani 1 1 d . . . . .
H42 H 0.229259 -0.080152 0.150240 0.074 Uiso 1 1 calc R U . . .
C43 C 0.1252(8) -0.0032(7) 0.0957(5) 0.055(2) Uani 1 1 d . . . . .
H43 H 0.066056 -0.055087 0.088981 0.065 Uiso 1 1 calc R U . . .
C44 C 0.1150(8) 0.0872(8) 0.0698(5) 0.059(2) Uani 1 1 d . . . . .
H44 H 0.047422 0.098746 0.046306 0.071 Uiso 1 1 calc R U . . .
C45 C 0.2028(7) 0.1609(6) 0.0779(4) 0.0439(18) Uani 1 1 d . . . . .
H45 H 0.197024 0.222484 0.058067 0.053 Uiso 1 1 calc R U . . .
C46 C 0.3617(7) 0.3528(6) 0.1088(4) 0.0388(16) Uani 1 1 d . . . . .
C47 C 0.3807(7) 0.3977(6) 0.0481(4) 0.0475(19) Uani 1 1 d . . . . .
H47 H 0.423633 0.369379 0.014685 0.057 Uiso 1 1 calc R U . . .
C48 C 0.3376(9) 0.4842(7) 0.0353(6) 0.066(3) Uani 1 1 d . . . . .
H48 H 0.353106 0.516399 -0.006319 0.079 Uiso 1 1 calc R U . . .
C49 C 0.2721(9) 0.5245(7) 0.0827(6) 0.066(3) Uani 1 1 d . . . . .
H49 H 0.241197 0.583412 0.073602 0.080 Uiso 1 1 calc R U . . .
C50 C 0.2531(9) 0.4793(9) 0.1414(6) 0.067(3) Uani 1 1 d . . . . .
H50 H 0.207985 0.506764 0.173979 0.081 Uiso 1 1 calc R U . . .
C51 C 0.2978(8) 0.3923(7) 0.1563(4) 0.053(2) Uani 1 1 d . . . . .
H51 H 0.284027 0.361548 0.198637 0.064 Uiso 1 1 calc R U . . .
C52 C 0.4092(6) 0.2640(6) 0.4334(4) 0.0384(16) Uani 1 1 d . . . . .
C53 C 0.4806(7) 0.1955(6) 0.4512(4) 0.0443(18) Uani 1 1 d . . . . .
H53 H 0.501403 0.150496 0.418045 0.053 Uiso 1 1 calc R U . . .
C54 C 0.5210(8) 0.1933(7) 0.5175(5) 0.057(2) Uani 1 1 d . . . . .
H54 H 0.570042 0.146616 0.529690 0.069 Uiso 1 1 calc R U . . .
C55 C 0.4919(8) 0.2562(7) 0.5653(5) 0.055(2) Uani 1 1 d . . . . .
H55 H 0.515843 0.252625 0.611609 0.066 Uiso 1 1 calc R U . . .
C56 C 0.4257(8) 0.3265(7) 0.5439(6) 0.061(3) Uani 1 1 d . . . . .
H56 H 0.410188 0.374685 0.576314 0.073 Uiso 1 1 calc R U . . .
C57 C 0.3107(6) 0.3823(6) 0.3360(4) 0.0368(15) Uani 1 1 d . . . . .
C58 C 0.3909(6) 0.4543(6) 0.3293(4) 0.0390(16) Uani 1 1 d . . . . .
H58 H 0.467380 0.441570 0.330093 0.047 Uiso 1 1 calc DR U . . .
C59 C 0.3671(8) 0.5435(8) 0.3214(5) 0.059(2) Uani 1 1 d . . . . .
H59 H 0.427018 0.594836 0.318236 0.071 Uiso 1 1 calc R U . . .
C60 C 0.2562(9) 0.5653(7) 0.3175(5) 0.061(2) Uani 1 1 d . . . . .
H60 H 0.240340 0.630229 0.310160 0.073 Uiso 1 1 calc R U . . .
C61 C 0.1710(8) 0.4919(7) 0.3244(5) 0.054(2) Uani 1 1 d . . . . .
H61 H 0.094828 0.505546 0.323155 0.065 Uiso 1 1 calc R U . . .
C62 C 0.1952(6) 0.3982(6) 0.3331(5) 0.0446(18) Uani 1 1 d . . . . .
H62 H 0.136837 0.345728 0.336990 0.053 Uiso 1 1 calc R U . . .
C63 C 0.2274(6) 0.1796(5) 0.3460(4) 0.0373(16) Uani 1 1 d . . . . .
C64 C 0.1733(6) 0.1546(6) 0.4044(4) 0.0443(18) Uani 1 1 d . . . . .
H64 H 0.204299 0.180089 0.446959 0.053 Uiso 1 1 calc R U . . .
C65 C 0.0746(8) 0.0928(8) 0.4023(6) 0.066(3) Uani 1 1 d . . . . .
H65 H 0.038090 0.076649 0.443675 0.080 Uiso 1 1 calc R U . . .
C66 C 0.0281(8) 0.0547(7) 0.3437(6) 0.064(3) Uani 1 1 d . . . . .
H66 H -0.040511 0.012060 0.343256 0.077 Uiso 1 1 calc R U . . .
C67 C 0.0805(9) 0.0780(9) 0.2855(6) 0.071(3) Uani 1 1 d . . . . .
H67 H 0.048217 0.051209 0.243645 0.085 Uiso 1 1 calc R U . . .
C68 C 0.1822(8) 0.1410(8) 0.2851(5) 0.060(2) Uani 1 1 d . . . . .
H68 H 0.218559 0.156543 0.243588 0.072 Uiso 1 1 calc R U . . .
Cl1 Cl 0.8471(5) 0.8125(5) 0.3934(3) 0.155(2) Uani 1 1 d . . . . .
Cl2 Cl 1.0472(5) 0.7190(6) 0.4151(3) 0.170(2) Uani 1 1 d . . . . .
C70 C 0.942(2) 0.733(2) 0.3545(15) 0.206(12) Uani 1 1 d . U . . .
H70A H 0.900538 0.669026 0.341377 0.247 Uiso 1 1 calc R U . . .
H70B H 0.975760 0.763392 0.313211 0.247 Uiso 1 1 calc R U . . .
O1 O 0.1375(9) -0.2856(10) 0.1515(7) 0.143(5) Uani 1 1 d . . . . .
O2 O 0.0378(9) -0.2090(8) 0.2058(7) 0.120(4) Uani 1 1 d . . . . .
O3 O 0.0573(13) -0.3445(10) 0.2331(8) 0.161(6) Uani 1 1 d . . . . .
C69 C 0.0754(9) -0.2797(8) 0.1994(6) 0.060(3) Uani 1 1 d . . . . .

loop_
_atom_site_aniso_label
_atom_site_aniso_U_11
_atom_site_aniso_U_22
_atom_site_aniso_U_33
_atom_site_aniso_U_23
_atom_site_aniso_U_13
_atom_site_aniso_U_12
Ag1 0.0297(3) 0.0281(3) 0.0351(3) 0.00209(19) 0.00177(19) 0.00621(18)
P1 0.0300(9) 0.0297(9) 0.0434(10) -0.0015(8) 0.0055(7) -0.0013(7)
P2 0.0338(9) 0.0278(8) 0.0390(10) 0.0033(7) -0.0012(7) 0.0083(7)
P3 0.0389(10) 0.0373(10) 0.0340(9) 0.0022(8) -0.0013(8) 0.0086(8)
P4 0.0290(9) 0.0388(10) 0.0350(9) 0.0018(8) 0.0049(7) 0.0051(7)
N1 0.058(5) 0.045(4) 0.082(6) -0.007(4) 0.001(4) 0.011(3)
N2 0.049(4) 0.059(5) 0.053(4) -0.002(4) 0.006(3) 0.010(3)
N3 0.083(7) 0.080(6) 0.066(6) -0.004(5) 0.006(5) 0.008(5)
N4 0.099(6) 0.040(4) 0.053(4) -0.015(3) 0.027(4) 0.020(4)
C1 0.037(4) 0.043(4) 0.042(4) -0.003(3) 0.004(3) 0.003(3)
C2 0.062(6) 0.053(6) 0.136(11) 0.028(6) 0.060(7) 0.011(5)
C3 0.103(11) 0.109(11) 0.160(15) 0.054(11) 0.098(11) 0.036(9)
C4 0.116(12) 0.121(13) 0.122(12) 0.023(10) 0.069(10) 0.069(10)
C5 0.098(9) 0.064(7) 0.097(9) -0.013(7) 0.009(8) 0.038(7)
C6 0.035(4) 0.030(3) 0.047(4) 0.001(3) 0.003(3) -0.004(3)
C7 0.038(5) 0.098(8) 0.058(6) -0.020(6) 0.001(4) -0.005(5)
C8 0.057(6) 0.122(11) 0.076(8) -0.026(8) -0.024(6) -0.002(7)
C9 0.090(8) 0.068(7) 0.049(5) -0.013(5) -0.009(5) -0.001(6)
C10 0.066(6) 0.051(5) 0.054(5) -0.001(4) 0.009(5) -0.005(4)
C11 0.044(4) 0.039(4) 0.060(5) 0.005(4) 0.016(4) 0.000(3)
C12 0.032(4) 0.028(3) 0.055(5) 0.000(3) 0.011(3) 0.001(3)
C13 0.120(9) 0.032(4) 0.057(6) -0.005(4) 0.003(6) 0.015(5)
C14 0.168(14) 0.034(5) 0.080(8) -0.005(5) -0.006(9) 0.018(7)
C15 0.090(8) 0.055(6) 0.065(6) 0.009(5) 0.016(6) 0.036(6)
C16 0.061(6) 0.089(9) 0.072(7) 0.016(6) -0.008(5) 0.002(6)
C17 0.058(6) 0.055(6) 0.073(7) 0.006(5) -0.014(5) -0.010(4)
C18 0.034(4) 0.041(4) 0.042(4) 0.010(3) -0.002(3) 0.013(3)
C19 0.046(4) 0.046(5) 0.049(5) 0.008(4) 0.000(4) 0.006(4)
C20 0.048(5) 0.074(7) 0.058(6) 0.005(5) -0.008(4) -0.001(5)
C21 0.043(5) 0.090(7) 0.040(5) 0.011(5) -0.004(4) 0.011(5)
C22 0.055(5) 0.075(7) 0.055(5) 0.031(5) -0.008(4) 0.002(5)
C23 0.048(5) 0.057(5) 0.064(6) 0.026(5) -0.008(4) 0.005(4)
C24 0.031(3) 0.026(3) 0.050(4) 0.004(3) 0.003(3) 0.007(3)
C25 0.038(4) 0.048(4) 0.052(5) 0.003(4) -0.002(3) 0.016(3)
C26 0.042(5) 0.061(6) 0.072(6) -0.007(5) 0.000(4) 0.018(4)
C27 0.047(5) 0.053(5) 0.071(6) -0.013(5) 0.020(4) 0.003(4)
C28 0.075(6) 0.053(5) 0.043(5) 0.002(4) 0.004(4) 0.004(5)
C29 0.052(5) 0.043(4) 0.054(5) 0.000(4) -0.003(4) 0.006(4)
C30 0.032(3) 0.036(4) 0.039(4) 0.007(3) -0.004(3) 0.007(3)
C31 0.049(4) 0.028(4) 0.054(5) 0.001(3) 0.009(4) 0.010(3)
C32 0.049(5) 0.039(4) 0.065(6) 0.001(4) 0.003(4) 0.003(4)
C33 0.040(4) 0.058(5) 0.067(6) 0.021(5) -0.006(4) -0.002(4)
C34 0.052(5) 0.068(6) 0.057(5) 0.000(5) 0.008(4) 0.022(5)
C35 0.045(4) 0.043(4) 0.032(4) 0.005(3) 0.003(3) 0.016(3)
C36 0.050(5) 0.051(5) 0.048(5) 0.006(4) -0.007(4) 0.001(4)
C37 0.051(6) 0.064(6) 0.099(9) 0.025(6) 0.019(6) 0.010(5)
C38 0.066(7) 0.067(7) 0.094(9) 0.011(6) 0.031(6) 0.024(5)
C39 0.060(6) 0.052(5) 0.091(8) 0.022(5) 0.032(6) 0.003(4)
C40 0.035(4) 0.044(4) 0.031(3) 0.001(3) 0.004(3) 0.010(3)
C41 0.058(5) 0.042(4) 0.043(4) 0.003(4) -0.008(4) 0.018(4)
C42 0.088(7) 0.043(5) 0.056(6) 0.005(4) 0.000(5) 0.013(5)
C43 0.053(5) 0.043(5) 0.066(6) -0.003(4) 0.017(4) -0.002(4)
C44 0.040(5) 0.070(6) 0.065(6) -0.009(5) 0.002(4) -0.002(4)
C45 0.040(4) 0.043(4) 0.048(4) 0.005(4) 0.000(3) 0.003(3)
C46 0.044(4) 0.037(4) 0.036(4) -0.003(3) -0.004(3) 0.005(3)
C47 0.054(5) 0.045(4) 0.046(5) 0.011(4) 0.010(4) 0.013(4)
C48 0.073(6) 0.054(6) 0.077(7) 0.029(5) 0.011(5) 0.018(5)
C49 0.063(6) 0.044(5) 0.095(8) 0.007(5) -0.008(6) 0.019(4)
C50 0.056(6) 0.085(8) 0.066(6) -0.013(6) 0.003(5) 0.030(5)
C51 0.064(6) 0.068(6) 0.031(4) -0.006(4) -0.002(4) 0.020(5)
C52 0.029(3) 0.044(4) 0.043(4) -0.001(3) 0.007(3) 0.003(3)
C53 0.045(4) 0.041(4) 0.049(5) -0.002(4) 0.008(3) 0.012(3)
C54 0.054(5) 0.057(5) 0.063(6) 0.007(5) -0.004(4) 0.014(4)
C55 0.065(6) 0.050(5) 0.049(5) 0.006(4) -0.011(4) 0.006(4)
C56 0.058(5) 0.048(5) 0.081(7) -0.020(5) -0.012(5) 0.024(4)
C57 0.039(4) 0.045(4) 0.027(3) 0.001(3) 0.009(3) 0.008(3)
C58 0.030(3) 0.043(4) 0.043(4) 0.001(3) -0.001(3) 0.001(3)
C59 0.055(5) 0.061(6) 0.058(6) 0.003(5) -0.004(4) -0.006(4)
C60 0.082(7) 0.036(4) 0.064(6) 0.003(4) 0.004(5) 0.003(4)
C61 0.053(5) 0.050(5) 0.064(6) 0.003(4) 0.006(4) 0.019(4)
C62 0.035(4) 0.038(4) 0.062(5) 0.005(4) 0.010(4) 0.007(3)
C63 0.033(4) 0.036(4) 0.044(4) -0.003(3) -0.001(3) 0.008(3)
C64 0.034(4) 0.049(5) 0.049(5) 0.006(4) 0.003(3) 0.003(3)
C65 0.041(5) 0.086(8) 0.072(7) 0.021(6) 0.005(5) 0.008(5)
C66 0.042(5) 0.057(6) 0.090(8) -0.001(5) -0.009(5) -0.002(4)
C67 0.051(6) 0.087(8) 0.072(7) -0.021(6) -0.014(5) 0.000(5)
C68 0.056(6) 0.069(6) 0.055(5) -0.009(5) 0.009(4) 0.003(5)
Cl1 0.164(5) 0.197(6) 0.122(4) 0.028(4) 0.031(3) 0.090(4)
Cl2 0.155(5) 0.225(7) 0.137(4) -0.011(4) -0.044(4) 0.064(5)
C70 0.189(14) 0.217(14) 0.214(14) -0.006(9) 0.000(9) 0.038(9)
O1 0.083(7) 0.171(12) 0.169(12) -0.061(10) 0.029(8) -0.001(7)
O2 0.092(7) 0.110(8) 0.165(11) 0.015(7) -0.024(7) 0.041(6)
O3 0.178(13) 0.120(10) 0.183(14) 0.050(10) -0.053(11) 0.021(9)
C69 0.055(6) 0.061(6) 0.066(6) -0.006(5) -0.019(5) 0.029(5)

loop_
_atom_type_symbol
_atom_type_description
_atom_type_scat_dispersion_real
_atom_type_scat_dispersion_imag
_atom_type_scat_source
C C 0.0033 0.0016 'International Tables Vol C Tables 4.2.6.8 and 6.1.1.4'
H H 0.0000 0.0000 'International Tables Vol C Tables 4.2.6.8 and 6.1.1.4'
Ag Ag -0.8971 1.1015 'International Tables Vol C Tables 4.2.6.8 and 6.1.1.4'
Cl Cl 0.1484 0.1585 'International Tables Vol C Tables 4.2.6.8 and 6.1.1.4'
N N 0.0061 0.0033 'International Tables Vol C Tables 4.2.6.8 and 6.1.1.4'
O O 0.0106 0.0060 'International Tables Vol C Tables 4.2.6.8 and 6.1.1.4'
P P 0.1023 0.0942 'International Tables Vol C Tables 4.2.6.8 and 6.1.1.4'

loop_
_geom_angle_atom_site_label_1
_geom_angle_atom_site_label_2
_geom_angle_atom_site_label_3
_geom_angle
_geom_angle_site_symmetry_1
_geom_angle_site_symmetry_3
_geom_angle_publ_flag
P2 Ag1 P1 109.19(6) . . ?
P2 Ag1 P4 107.96(6) . . ?
P3 Ag1 P1 109.97(6) . . ?
P3 Ag1 P2 110.73(6) . . ?
P3 Ag1 P4 110.42(6) . . ?
P4 Ag1 P1 108.51(6) . . ?
C1 P1 Ag1 111.1(3) . . ?
C1 P1 C6 101.8(4) . . ?
C6 P1 Ag1 117.3(2) . . ?
C12 P1 Ag1 119.5(2) . . ?
C12 P1 C1 102.2(4) . . ?
C12 P1 C6 102.5(3) . . ?
C18 P2 Ag1 115.0(3) . . ?
C18 P2 C24 103.0(3) . . ?
C18 P2 C30 102.3(3) . . ?
C24 P2 Ag1 121.5(2) . . ?
C24 P2 C30 102.1(3) . . ?
C30 P2 Ag1 110.6(2) . . ?
C35 P3 Ag1 114.3(2) . . ?
C35 P3 C40 103.4(4) . . ?
C35 P3 C46 101.9(3) . . ?
C40 P3 Ag1 115.6(2) . . ?
C40 P3 C46 103.6(3) . . ?
C46 P3 Ag1 116.2(3) . . ?
C52 P4 Ag1 116.4(2) . . ?
C57 P4 Ag1 109.5(2) . . ?
C57 P4 C52 102.4(3) . . ?
C57 P4 C63 103.1(3) . . ?
C63 P4 Ag1 121.0(3) . . ?
C63 P4 C52 102.2(3) . . ?
C1 N1 C5 116.2(9) . . ?
C34 N2 C30 117.9(8) . . ?
C39 N3 C35 117.2(10) . . ?
C56 N4 C52 118.7(8) . . ?
N1 C1 P1 113.9(6) . . ?
N1 C1 C2 122.4(8) . . ?
C2 C1 P1 123.7(7) . . ?
C1 C2 H2 120.7 . . ?
C1 C2 C3 118.7(10) . . ?
C3 C2 H2 120.7 . . ?
C2 C3 H3 121.1 . . ?
C4 C3 C2 117.9(12) . . ?
C4 C3 H3 121.1 . . ?
C3 C4 H4 120.5 . . ?
C5 C4 C3 119.0(11) . . ?
C5 C4 H4 120.5 . . ?
N1 C5 H5 117.2 . . ?
C4 C5 N1 125.6(11) . . ?
C4 C5 H5 117.2 . . ?
C7 C6 P1 123.2(7) . . ?
C11 C6 P1 120.2(6) . . ?
C11 C6 C7 116.4(8) . . ?
C6 C7 H7 119.8 . . ?
C8 C7 C6 120.4(10) . . ?
C8 C7 H7 119.8 . . ?
C7 C8 H8 120.0 . . ?
C9 C8 C7 120.0(10) . . ?
C9 C8 H8 120.0 . . ?
C8 C9 H9 120.0 . . ?
C10 C9 C8 119.9(10) . . ?
C10 C9 H9 120.0 . . ?
C9 C10 H10 120.0 . . ?
C11 C10 C9 120.0(10) . . ?
C11 C10 H10 120.0 . . ?
C6 C11 H11 118.5 . . ?
C10 C11 C6 123.1(8) . . ?
C10 C11 H11 118.5 . . ?
C13 C12 P1 124.6(6) . . ?
C13 C12 C17 117.8(8) . . ?
C17 C12 P1 117.5(6) . . ?
C12 C13 H13 118.9 . . ?
C12 C13 C14 122.3(9) . . ?
C14 C13 H13 118.9 . . ?
C13 C14 H14 119.9 . . ?
C15 C14 C13 120.1(10) . . ?
C15 C14 H14 119.9 . . ?
C14 C15 H15 121.5 . . ?
C16 C15 C14 117.0(9) . . ?
C16 C15 H15 121.5 . . ?
C15 C16 H16 118.6 . . ?
C15 C16 C17 122.9(9) . . ?
C17 C16 H16 118.6 . . ?
C12 C17 C16 119.6(9) . . ?
C12 C17 H17 120.2 . . ?
C16 C17 H17 120.2 . . ?
C19 C18 P2 117.0(6) . . ?
C19 C18 C23 119.6(8) . . ?
C23 C18 P2 123.3(7) . . ?
C18 C19 H19 120.1 . . ?
C18 C19 C20 119.9(8) . . ?
C20 C19 H19 120.1 . . ?
C19 C20 H20 119.6 . . ?
C21 C20 C19 120.8(9) . . ?
C21 C20 H20 119.6 . . ?
C20 C21 H21 120.0 . . ?
C20 C21 C22 120.0(8) . . ?
C22 C21 H21 120.0 . . ?
C21 C22 H22 120.2 . . ?
C21 C22 C23 119.6(8) . . ?
C23 C22 H22 120.2 . . ?
C18 C23 C22 120.0(9) . . ?
C18 C23 H23 120.0 . . ?
C22 C23 H23 120.0 . . ?
C25 C24 P2 122.7(6) . . ?
C29 C24 P2 118.3(6) . . ?
C29 C24 C25 119.0(8) . . ?
C24 C25 H25 120.2 . . ?
C26 C25 C24 119.6(8) . . ?
C26 C25 H25 120.2 . . ?
C25 C26 H26 119.8 . . ?
C27 C26 C25 120.4(8) . . ?
C27 C26 H26 119.8 . . ?
C26 C27 H27 120.0 . . ?
C28 C27 C26 120.0(9) . . ?
C28 C27 H27 120.0 . . ?
C27 C28 H28 119.8 . . ?
C27 C28 C29 120.5(9) . . ?
C29 C28 H28 119.8 . . ?
C24 C29 C28 120.4(8) . . ?
C24 C29 H29 119.8 . . ?
C28 C29 H29 119.8 . . ?
N2 C30 P2 113.6(6) . . ?
N2 C30 C31 122.0(7) . . ?
C31 C30 P2 124.2(6) . . ?
C30 C31 H31 120.4 . . ?
C32 C31 C30 119.3(8) . . ?
C32 C31 H31 120.4 . . ?
C31 C32 H32 120.6 . . ?
C33 C32 C31 118.9(9) . . ?
C33 C32 H32 120.6 . . ?
C32 C33 H33 120.5 . . ?
C32 C33 C34 119.0(8) . . ?
C34 C33 H33 120.5 . . ?
N2 C34 C33 122.9(9) . . ?
N2 C34 H34 118.5 . . ?
C33 C34 H34 118.5 . . ?
N3 C35 P3 124.2(7) . . ?
N3 C35 C36 120.1(8) . . ?
C36 C35 P3 115.7(6) . . ?
C35 C36 H36 120.7 . . ?
C37 C36 C35 118.6(9) . . ?
C37 C36 H36 120.7 . . ?
C36 C37 H37 119.0 . . ?
C38 C37 C36 121.9(10) . . ?
C38 C37 H37 119.0 . . ?
C37 C38 H38 122.4 . . ?
C37 C38 C39 115.1(11) . . ?
C39 C38 H38 122.4 . . ?
N3 C39 C38 126.8(13) . . ?
N3 C39 H39 116.6 . . ?
C38 C39 H39 116.6 . . ?
C41 C40 P3 115.9(6) . . ?
C41 C40 C45 120.3(7) . . ?
C45 C40 P3 123.8(6) . . ?
C40 C41 H41 120.7 . . ?
C40 C41 C42 118.5(8) . . ?
C42 C41 H41 120.7 . . ?
C41 C42 H42 119.2 . . ?
C43 C42 C41 121.6(8) . . ?
C43 C42 H42 119.2 . . ?
C42 C43 H43 120.4 . . ?
C44 C43 C42 119.3(9) . . ?
C44 C43 H43 120.4 . . ?
C43 C44 H44 120.1 . . ?
C43 C44 C45 119.8(9) . . ?
C45 C44 H44 120.1 . . ?
C40 C45 H45 119.8 . . ?
C44 C45 C40 120.4(8) . . ?
C44 C45 H45 119.8 . . ?
C47 C46 P3 124.4(7) . . ?
C47 C46 C51 120.0(8) . . ?
C51 C46 P3 115.5(6) . . ?
C46 C47 H47 120.0 . . ?
C46 C47 C48 120.0(9) . . ?
C48 C47 H47 120.0 . . ?
C47 C48 H48 119.8 . . ?
C47 C48 C49 120.5(9) . . ?
C49 C48 H48 119.8 . . ?
C48 C49 H49 120.6 . . ?
C50 C49 C48 118.9(9) . . ?
C50 C49 H49 120.6 . . ?
C49 C50 H50 119.1 . . ?
C49 C50 C51 121.9(10) . . ?
C51 C50 H50 119.1 . . ?
C46 C51 C50 118.7(9) . . ?
C46 C51 H51 120.7 . . ?
C50 C51 H51 120.7 . . ?
N4 C52 P4 124.3(6) . . ?
C53 C52 P4 116.7(6) . . ?
C53 C52 N4 118.9(8) . . ?
C52 C53 H53 120.3 . . ?
C54 C53 C52 119.4(8) . . ?
C54 C53 H53 120.3 . . ?
C53 C54 H54 119.4 . . ?
C55 C54 C53 121.1(9) . . ?
C55 C54 H54 119.4 . . ?
C54 C55 H55 121.5 . . ?
C54 C55 C56 117.0(9) . . ?
C56 C55 H55 121.5 . . ?
N4 C56 C55 124.6(9) . . ?
N4 C56 H56 117.7 . . ?
C55 C56 H56 117.7 . . ?
C58 C57 P4 114.8(6) . . ?
C58 C57 C62 121.1(7) . . ?
C62 C57 P4 124.1(6) . . ?
C57 C58 H58 119.6 . . ?
C59 C58 C57 120.8(8) . . ?
C59 C58 H58 119.6 . . ?
C58 C59 H59 119.1 . . ?
C58 C59 C60 121.7(9) . . ?
C60 C59 H59 119.1 . . ?
C59 C60 H60 120.6 . . ?
C61 C60 C59 118.7(9) . . ?
C61 C60 H60 120.6 . . ?
C60 C61 H61 120.1 . . ?
C60 C61 C62 119.9(9) . . ?
C62 C61 H61 120.1 . . ?
C57 C62 H62 121.1 . . ?
C61 C62 C57 117.7(8) . . ?
C61 C62 H62 121.1 . . ?
C64 C63 P4 123.3(6) . . ?
C64 C63 C68 118.9(8) . . ?
C68 C63 P4 117.8(7) . . ?
C63 C64 H64 119.8 . . ?
C63 C64 C65 120.5(9) . . ?
C65 C64 H64 119.8 . . ?
C64 C65 H65 119.0 . . ?
C66 C65 C64 122.0(10) . . ?
C66 C65 H65 119.0 . . ?
C65 C66 H66 120.8 . . ?
C65 C66 C67 118.5(9) . . ?
C67 C66 H66 120.8 . . ?
C66 C67 H67 119.2 . . ?
C66 C67 C68 121.7(10) . . ?
C68 C67 H67 119.2 . . ?
C63 C68 C67 118.5(9) . . ?
C63 C68 H68 120.8 . . ?
C67 C68 H68 120.8 . . ?
Cl1 C70 H70A 110.4 . . ?
Cl1 C70 H70B 110.4 . . ?
Cl2 C70 Cl1 106.8(16) . . ?
Cl2 C70 H70A 110.4 . . ?
Cl2 C70 H70B 110.4 . . ?
H70A C70 H70B 108.6 . . ?
O2 C69 O1 116.7(14) . . ?
O3 C69 O1 119.1(14) . . ?
O3 C69 O2 124.3(16) . . ?

loop_
_geom_bond_atom_site_label_1
_geom_bond_atom_site_label_2
_geom_bond_distance
_geom_bond_site_symmetry_2
_geom_bond_publ_flag
Ag1 P1 2.5882(18) . ?
Ag1 P2 2.5826(18) . ?
Ag1 P3 2.5643(19) . ?
Ag1 P4 2.5871(19) . ?
P1 C1 1.828(8) . ?
P1 C6 1.835(8) . ?
P1 C12 1.814(7) . ?
P2 C18 1.828(7) . ?
P2 C24 1.835(8) . ?
P2 C30 1.842(7) . ?
P3 C35 1.815(8) . ?
P3 C40 1.826(8) . ?
P3 C46 1.828(8) . ?
P4 C52 1.836(8) . ?
P4 C57 1.829(8) . ?
P4 C63 1.835(8) . ?
N1 C1 1.340(11) . ?
N1 C5 1.369(15) . ?
N2 C30 1.341(11) . ?
N2 C34 1.335(12) . ?
N3 C35 1.385(12) . ?
N3 C39 1.274(14) . ?
N4 C52 1.394(10) . ?
N4 C56 1.299(13) . ?
C1 C2 1.387(12) . ?
C2 H2 0.9500 . ?
C2 C3 1.406(15) . ?
C3 H3 0.9500 . ?
C3 C4 1.39(2) . ?
C4 H4 0.9500 . ?
C4 C5 1.31(2) . ?
C5 H5 0.9500 . ?
C6 C7 1.396(12) . ?
C6 C11 1.384(11) . ?
C7 H7 0.9500 . ?
C7 C8 1.372(15) . ?
C8 H8 0.9500 . ?
C8 C9 1.371(17) . ?
C9 H9 0.9500 . ?
C9 C10 1.355(15) . ?
C10 H10 0.9500 . ?
C10 C11 1.331(12) . ?
C11 H11 0.9500 . ?
C12 C13 1.365(8) . ?
C12 C17 1.370(8) . ?
C13 H13 0.9500 . ?
C13 C14 1.376(8) . ?
C14 H14 0.9500 . ?
C14 C15 1.371(9) . ?
C15 H15 0.9500 . ?
C15 C16 1.371(8) . ?
C16 H16 0.9500 . ?
C16 C17 1.372(8) . ?
C17 H17 0.9500 . ?
C18 C19 1.360(11) . ?
C18 C23 1.378(11) . ?
C19 H19 0.9500 . ?
C19 C20 1.383(12) . ?
C20 H20 0.9500 . ?
C20 C21 1.353(14) . ?
C21 H21 0.9500 . ?
C21 C22 1.367(14) . ?
C22 H22 0.9500 . ?
C22 C23 1.390(13) . ?
C23 H23 0.9500 . ?
C24 C25 1.397(10) . ?
C24 C29 1.382(12) . ?
C25 H25 0.9500 . ?
C25 C26 1.396(13) . ?
C26 H26 0.9500 . ?
C26 C27 1.373(14) . ?
C27 H27 0.9500 . ?
C27 C28 1.366(14) . ?
C28 H28 0.9500 . ?
C28 C29 1.391(13) . ?
C29 H29 0.9500 . ?
C30 C31 1.389(11) . ?
C31 H31 0.9500 . ?
C31 C32 1.379(12) . ?
C32 H32 0.9500 . ?
C32 C33 1.363(14) . ?
C33 H33 0.9500 . ?
C33 C34 1.387(14) . ?
C34 H34 0.9500 . ?
C35 C36 1.400(12) . ?
C36 H36 0.9500 . ?
C36 C37 1.370(14) . ?
C37 H37 0.9500 . ?
C37 C38 1.349(17) . ?
C38 H38 0.9500 . ?
C38 C39 1.405(16) . ?
C39 H39 0.9500 . ?
C40 C41 1.364(11) . ?
C40 C45 1.402(10) . ?
C41 H41 0.9500 . ?
C41 C42 1.392(13) . ?
C42 H42 0.9500 . ?
C42 C43 1.385(14) . ?
C43 H43 0.9500 . ?
C43 C44 1.373(14) . ?
C44 H44 0.9500 . ?
C44 C45 1.377(12) . ?
C45 H45 0.9500 . ?
C46 C47 1.365(11) . ?
C46 C51 1.368(12) . ?
C47 H47 0.9500 . ?
C47 C48 1.380(12) . ?
C48 H48 0.9500 . ?
C48 C49 1.382(16) . ?
C49 H49 0.9500 . ?
C49 C50 1.332(15) . ?
C50 H50 0.9500 . ?
C50 C51 1.403(14) . ?
C51 H51 0.9500 . ?
C52 C53 1.389(11) . ?
C53 H53 0.9500 . ?
C53 C54 1.380(12) . ?
C54 H54 0.9500 . ?
C54 C55 1.348(14) . ?
C55 H55 0.9500 . ?
C55 C56 1.386(13) . ?
C56 H56 0.9500 . ?
C57 C58 1.307(10) . ?
C57 C62 1.422(10) . ?
C58 H58 0.9500 . ?
C58 C59 1.307(13) . ?
C59 H59 0.9500 . ?
C59 C60 1.393(15) . ?
C60 H60 0.9500 . ?
C60 C61 1.359(13) . ?
C61 H61 0.9500 . ?
C61 C62 1.371(12) . ?
C62 H62 0.9500 . ?
C63 C64 1.362(11) . ?
C63 C68 1.372(12) . ?
C64 H64 0.9500 . ?
C64 C65 1.371(13) . ?
C65 H65 0.9500 . ?
C65 C66 1.337(15) . ?
C66 H66 0.9500 . ?
C66 C67 1.344(16) . ?
C67 H67 0.9500 . ?
C67 C68 1.408(14) . ?
C68 H68 0.9500 . ?
Cl1 C70 1.84(3) . ?
Cl2 C70 1.74(3) . ?
C70 H70A 0.9900 . ?
C70 H70B 0.9900 . ?
O1 C69 1.220(15) . ?
O2 C69 1.128(14) . ?
O3 C69 1.126(15) . ?

loop_
_geom_torsion_atom_site_label_1
_geom_torsion_atom_site_label_2
_geom_torsion_atom_site_label_3
_geom_torsion_atom_site_label_4
_geom_torsion
_geom_torsion_site_symmetry_1
_geom_torsion_site_symmetry_2
_geom_torsion_site_symmetry_3
_geom_torsion_site_symmetry_4
_geom_torsion_publ_flag
Ag1 P1 C1 N1 -34.1(7) . . . . ?
Ag1 P1 C1 C2 145.6(9) . . . . ?
Ag1 P1 C6 C7 126.2(7) . . . . ?
Ag1 P1 C6 C11 -48.1(7) . . . . ?
Ag1 P1 C12 C13 140.8(8) . . . . ?
Ag1 P1 C12 C17 -38.4(8) . . . . ?
Ag1 P2 C18 C19 -44.8(7) . . . . ?
Ag1 P2 C18 C23 132.4(7) . . . . ?
Ag1 P2 C24 C25 151.1(6) . . . . ?
Ag1 P2 C24 C29 -29.5(7) . . . . ?
Ag1 P2 C30 N2 -50.5(6) . . . . ?
Ag1 P2 C30 C31 125.2(6) . . . . ?
Ag1 P3 C35 N3 137.0(7) . . . . ?
Ag1 P3 C35 C36 -41.6(7) . . . . ?
Ag1 P3 C40 C41 -38.5(7) . . . . ?
Ag1 P3 C40 C45 139.9(6) . . . . ?
Ag1 P3 C46 C47 133.4(7) . . . . ?
Ag1 P3 C46 C51 -45.8(7) . . . . ?
Ag1 P4 C52 N4 134.9(6) . . . . ?
Ag1 P4 C52 C53 -42.8(7) . . . . ?
Ag1 P4 C57 C58 -45.9(6) . . . . ?
Ag1 P4 C57 C62 130.6(6) . . . . ?
Ag1 P4 C63 C64 147.7(6) . . . . ?
Ag1 P4 C63 C68 -31.8(8) . . . . ?
P1 C1 C2 C3 175.1(12) . . . . ?
P1 C6 C7 C8 -177.3(10) . . . . ?
P1 C6 C11 C10 179.0(7) . . . . ?
P1 C12 C13 C14 176.1(11) . . . . ?
P1 C12 C17 C16 -178.9(8) . . . . ?
P2 C18 C19 C20 177.6(7) . . . . ?
P2 C18 C23 C22 -177.5(8) . . . . ?
P2 C24 C25 C26 177.4(7) . . . . ?
P2 C24 C29 C28 -179.2(7) . . . . ?
P2 C30 C31 C32 -175.6(6) . . . . ?
P3 C35 C36 C37 178.9(7) . . . . ?
P3 C40 C41 C42 177.7(7) . . . . ?
P3 C40 C45 C44 -176.1(7) . . . . ?
P3 C46 C47 C48 -177.7(7) . . . . ?
P3 C46 C51 C50 179.1(7) . . . . ?
P4 C52 C53 C54 179.9(7) . . . . ?
P4 C57 C58 C59 178.4(7) . . . . ?
P4 C57 C62 C61 -177.6(7) . . . . ?
P4 C63 C64 C65 179.7(7) . . . . ?
P4 C63 C68 C67 -179.6(8) . . . . ?
N1 C1 C2 C3 -5(2) . . . . ?
N2 C30 C31 C32 -0.3(12) . . . . ?
N3 C35 C36 C37 0.2(13) . . . . ?
N4 C52 C53 C54 2.1(12) . . . . ?
C1 P1 C6 C7 4.8(9) . . . . ?
C1 P1 C6 C11 -169.5(6) . . . . ?
C1 P1 C12 C13 -96.0(9) . . . . ?
C1 P1 C12 C17 84.7(7) . . . . ?
C1 N1 C5 C4 -2(2) . . . . ?
C1 C2 C3 C4 6(3) . . . . ?
C2 C3 C4 C5 -6(3) . . . . ?
C3 C4 C5 N1 3(3) . . . . ?
C5 N1 C1 P1 -177.5(8) . . . . ?
C5 N1 C1 C2 2.8(15) . . . . ?
C6 P1 C1 N1 91.6(7) . . . . ?
C6 P1 C1 C2 -88.7(10) . . . . ?
C6 P1 C12 C13 9.1(9) . . . . ?
C6 P1 C12 C17 -170.1(7) . . . . ?
C6 C7 C8 C9 -1(2) . . . . ?
C7 C6 C11 C10 4.3(13) . . . . ?
C7 C8 C9 C10 4(2) . . . . ?
C8 C9 C10 C11 -2.9(17) . . . . ?
C9 C10 C11 C6 -1.5(14) . . . . ?
C11 C6 C7 C8 -2.8(15) . . . . ?
C12 P1 C1 N1 -162.7(6) . . . . ?
C12 P1 C1 C2 17.0(10) . . . . ?
C12 P1 C6 C7 -100.7(8) . . . . ?
C12 P1 C6 C11 85.0(6) . . . . ?
C12 C13 C14 C15 3(2) . . . . ?
C13 C12 C17 C16 1.8(15) . . . . ?
C13 C14 C15 C16 1(2) . . . . ?
C14 C15 C16 C17 -4.4(19) . . . . ?
C15 C16 C17 C12 2.7(18) . . . . ?
C17 C12 C13 C14 -4.7(17) . . . . ?
C18 P2 C24 C25 20.5(7) . . . . ?
C18 P2 C24 C29 -160.0(6) . . . . ?
C18 P2 C30 N2 72.4(6) . . . . ?
C18 P2 C30 C31 -111.9(7) . . . . ?
C18 C19 C20 C21 1.4(15) . . . . ?
C19 C18 C23 C22 -0.4(14) . . . . ?
C19 C20 C21 C22 -2.9(16) . . . . ?
C20 C21 C22 C23 2.8(16) . . . . ?
C21 C22 C23 C18 -1.1(16) . . . . ?
C23 C18 C19 C20 0.2(13) . . . . ?
C24 P2 C18 C19 89.6(7) . . . . ?
C24 P2 C18 C23 -93.2(8) . . . . ?
C24 P2 C30 N2 178.8(6) . . . . ?
C24 P2 C30 C31 -5.5(7) . . . . ?
C24 C25 C26 C27 1.6(14) . . . . ?
C25 C24 C29 C28 0.2(12) . . . . ?
C25 C26 C27 C28 0.6(15) . . . . ?
C26 C27 C28 C29 -2.4(15) . . . . ?
C27 C28 C29 C24 2.0(14) . . . . ?
C29 C24 C25 C26 -2.0(12) . . . . ?
C30 P2 C18 C19 -164.7(7) . . . . ?
C30 P2 C18 C23 12.5(8) . . . . ?
C30 P2 C24 C25 -85.3(7) . . . . ?
C30 P2 C24 C29 94.2(6) . . . . ?
C30 N2 C34 C33 0.4(13) . . . . ?
C30 C31 C32 C33 1.1(13) . . . . ?
C31 C32 C33 C34 -1.1(13) . . . . ?
C32 C33 C34 N2 0.4(14) . . . . ?
C34 N2 C30 P2 175.3(6) . . . . ?
C34 N2 C30 C31 -0.5(12) . . . . ?
C35 P3 C40 C41 87.1(7) . . . . ?
C35 P3 C40 C45 -94.5(7) . . . . ?
C35 P3 C46 C47 8.5(8) . . . . ?
C35 P3 C46 C51 -170.7(7) . . . . ?
C35 N3 C39 C38 6.8(17) . . . . ?
C35 C36 C37 C38 1.4(15) . . . . ?
C36 C37 C38 C39 0.6(16) . . . . ?
C37 C38 C39 N3 -5.1(17) . . . . ?
C39 N3 C35 P3 177.4(8) . . . . ?
C39 N3 C35 C36 -4.1(14) . . . . ?
C40 P3 C35 N3 10.5(8) . . . . ?
C40 P3 C35 C36 -168.1(6) . . . . ?
C40 P3 C46 C47 -98.6(8) . . . . ?
C40 P3 C46 C51 82.2(7) . . . . ?
C40 C41 C42 C43 0.0(14) . . . . ?
C41 C40 C45 C44 2.2(13) . . . . ?
C41 C42 C43 C44 -0.8(15) . . . . ?
C42 C43 C44 C45 2.2(15) . . . . ?
C43 C44 C45 C40 -3.0(14) . . . . ?
C45 C40 C41 C42 -0.8(12) . . . . ?
C46 P3 C35 N3 -96.8(8) . . . . ?
C46 P3 C35 C36 84.6(6) . . . . ?
C46 P3 C40 C41 -166.9(6) . . . . ?
C46 P3 C40 C45 11.5(8) . . . . ?
C46 C47 C48 C49 -2.0(16) . . . . ?
C47 C46 C51 C50 -0.1(13) . . . . ?
C47 C48 C49 C50 1.2(17) . . . . ?
C48 C49 C50 C51 0.1(17) . . . . ?
C49 C50 C51 C46 -0.7(16) . . . . ?
C51 C46 C47 C48 1.5(14) . . . . ?
C52 P4 C57 C58 78.3(6) . . . . ?
C52 P4 C57 C62 -105.3(7) . . . . ?
C52 P4 C63 C64 16.3(7) . . . . ?
C52 P4 C63 C68 -163.2(7) . . . . ?
C52 N4 C56 C55 -3.0(16) . . . . ?
C52 C53 C54 C55 0.3(14) . . . . ?
C53 C54 C55 C56 -3.8(14) . . . . ?
C54 C55 C56 N4 5.4(16) . . . . ?
C56 N4 C52 P4 -178.4(8) . . . . ?
C56 N4 C52 C53 -0.8(13) . . . . ?
C57 P4 C52 N4 15.5(8) . . . . ?
C57 P4 C52 C53 -162.2(6) . . . . ?
C57 P4 C63 C64 -89.7(7) . . . . ?
C57 P4 C63 C68 90.8(7) . . . . ?
C57 C58 C59 C60 -2.3(14) . . . . ?
C58 C57 C62 C61 -1.4(12) . . . . ?
C58 C59 C60 C61 2.2(16) . . . . ?
C59 C60 C61 C62 -1.8(15) . . . . ?
C60 C61 C62 C57 1.4(14) . . . . ?
C62 C57 C58 C59 1.8(12) . . . . ?
C63 P4 C52 N4 -91.0(7) . . . . ?
C63 P4 C52 C53 91.3(6) . . . . ?
C63 P4 C57 C58 -175.9(6) . . . . ?
C63 P4 C57 C62 0.6(8) . . . . ?
C63 C64 C65 C66 0.3(15) . . . . ?
C64 C63 C68 C67 0.8(14) . . . . ?
C64 C65 C66 C67 0.1(16) . . . . ?
C65 C66 C67 C68 -0.1(17) . . . . ?
C66 C67 C68 C63 -0.4(17) . . . . ?
C68 C63 C64 C65 -0.8(13) . . . . ?
